data_9007281
loop_
_publ_author_name
'Lee, Y.'
'Hriljac, J. A.'
'Vogt, T.'

_publ_section_title
;
 Pressure-induced migration of zeolitic water in laumontite
 Sample: Pleasant Valley, Connecticut, NMNH R4159; P = 1.7 GPa
;
_journal_name_full 'Physics and Chemistry of Minerals'
_journal_page_first 421
_journal_page_last 428
_journal_volume 31
_journal_year 2004
_chemical_formula_sum 'Al4 Ca2 H18 O33 Si8'
_chemical_name_mineral Laumontite
_space_group_IT_number 12
_symmetry_space_group_name_Hall '-C 2y'
_symmetry_space_group_name_H-M 'C 1 2/m 1'
_cell_angle_alpha 90
_cell_angle_beta 110.166
_cell_angle_gamma 90
_cell_formula_units_Z 2
_cell_length_a 14.7934
_cell_length_b 13.0979
_cell_length_c 7.4420
_cell_volume 1353.584
_database_code_amcsd 0008872
_diffrn_ambient_pressure 1.7e+06
_exptl_crystal_density_diffrn 2.353
_cod_original_formula_sum 'Ca2 Al4 Si8 O33 H18'
_cod_database_code 9007281

loop_
_space_group_symop_operation_xyz
x,y,z
1/2+x,1/2+y,z
x,-y,z
1/2+x,1/2-y,z
-x,y,-z
1/2-x,1/2+y,-z
-x,-y,-z
1/2-x,1/2-y,-z

loop_
_atom_site_label
_atom_site_fract_x
_atom_site_fract_y
_atom_site_fract_z
_atom_site_U_iso_or_equiv
_atom_site_type_symbol
_atom_site_attached_hydrogens
Ca 0.26900 0.50000 0.72200 0.05300 Ca 0
Al 0.13090 0.31120 0.73120 0.05300 Al 0
Si1 0.24050 0.38230 0.16100 0.05300 Si 0
Si2 0.07680 0.38590 0.31910 0.05300 Si 0
O1 0.26500 0.50000 0.22400 0.05300 O 0
O2 0.21300 0.37100 0.93200 0.05300 O 0
O3 0.13800 0.39000 0.54700 0.05300 O 0
O4 0.14900 0.34400 0.21300 0.05300 O 0
O5 0.33300 0.31500 0.28300 0.05300 O 0
O6 0.03900 0.50000 0.24600 0.05300 O 0
O7 0.01400 0.30800 0.73500 0.05300 O 0
Wat1 0.00000 0.15400 0.00000 0.05300 O 2
Wat2 0.42000 0.50000 0.03900 0.05300 O 2
Wat5 0.50000 0.50000 0.50000 0.05300 O 2
Wat8 0.13400 0.12600 0.37800 0.05300 O 2

loop_
_cod_changelog_entry_id
_cod_changelog_entry_author
_cod_changelog_entry_date
_cod_changelog_entry_text
1
;cod-tools version 3.8.0
Id: cif_guess_AMCSD_atom_types 9574 2023-05-10 09:00:05Z saulius
;
2023-05-10T18:50:40+03:00
;Derived atom types and hydrogen counts
from atom names that follow the AMCSD naming convention
(Wat == water, O-H == hydroxyl).
;

loop_
_cod_related_entry_id
_cod_related_entry_database
_cod_related_entry_code
1 AMCSD 0008872
